data_7235463
loop_
_publ_author_name
'Radhakrishnan, K.'
'Sharma, Namita'
'Kundu, Lal Mohan'

_publ_section_title
;
 Direct synthesis of 5- and 6-substituted 2-aminopyrimidines as potential
 non-natural nucleobase analogues
;
_journal_issue 29
_journal_name_full 'RSC Adv.'
_journal_page_first 15087
_journal_paper_doi 10.1039/C4RA00249K
_journal_volume 4
_journal_year 2014
_chemical_formula_moiety 'C8 H13 N3 O, C4 H5 N3 O, H2 O'
_chemical_formula_sum 'C12 H20 N6 O3'
_chemical_formula_weight 296.34
_space_group_IT_number 14
_space_group_name_Hall '-P 2yn'
_space_group_name_H-M_alt 'P 1 21/n 1'
_symmetry_cell_setting monoclinic
_symmetry_space_group_name_H-M 'P 1 21/n 1'
_atom_sites_solution_hydrogens geom
_atom_sites_solution_primary direct
_atom_sites_solution_secondary difmap
_audit_creation_method SHELXL-97
_cell_angle_alpha 90.00
_cell_angle_beta 112.714(3)
_cell_angle_gamma 90.00
_cell_formula_units_Z 4
_cell_length_a 15.5249(9)
_cell_length_b 5.5769(3)
_cell_length_c 18.7323(11)
_cell_measurement_reflns_used 2271
_cell_measurement_temperature 296(2)
_cell_measurement_theta_max 19.53
_cell_measurement_theta_min 2.36
_cell_volume 1496.07(15)
_computing_cell_refinement 'Bruker SMART'
_computing_data_collection 'Bruker SMART'
_computing_data_reduction 'Bruker SAINT'
_computing_molecular_graphics 'Bruker SHELXTL'
_computing_publication_material 'Bruker SHELXTL'
_computing_structure_refinement 'Bruker SHELXTL'
_computing_structure_solution 'Bruker SHELXTL'
_diffrn_ambient_temperature 296(2)
_diffrn_measured_fraction_theta_full 0.999
_diffrn_measured_fraction_theta_max 0.999
_diffrn_measurement_device_type 'CCD area detector'
_diffrn_measurement_method 'phi and omega scans'
_diffrn_radiation_monochromator graphite
_diffrn_radiation_source 'fine-focus sealed tube'
_diffrn_radiation_type MoK\a
_diffrn_radiation_wavelength 0.71073
_diffrn_reflns_av_R_equivalents 0.0365
_diffrn_reflns_av_sigmaI/netI 0.0256
_diffrn_reflns_limit_h_max 18
_diffrn_reflns_limit_h_min -12
_diffrn_reflns_limit_k_max 6
_diffrn_reflns_limit_k_min -5
_diffrn_reflns_limit_l_max 22
_diffrn_reflns_limit_l_min -17
_diffrn_reflns_number 9737
_diffrn_reflns_theta_full 25
_diffrn_reflns_theta_max 25
_diffrn_reflns_theta_min 1.45
_exptl_absorpt_coefficient_mu 0.098
_exptl_absorpt_correction_T_max 0.985
_exptl_absorpt_correction_T_min 0.977
_exptl_absorpt_correction_type multi-scan
_exptl_absorpt_process_details multi-scan
_exptl_crystal_colour colorless
_exptl_crystal_density_diffrn 1.316
_exptl_crystal_density_method 'not measured'
_exptl_crystal_description 'thin plates'
_exptl_crystal_F_000 632
_exptl_crystal_size_max 0.30
_exptl_crystal_size_mid 0.20
_exptl_crystal_size_min 0.15
_refine_diff_density_max 0.117
_refine_diff_density_min -0.167
_refine_diff_density_rms 0.035
_refine_ls_extinction_method none
_refine_ls_goodness_of_fit_ref 0.876
_refine_ls_hydrogen_treatment none
_refine_ls_matrix_type full
_refine_ls_number_parameters 209
_refine_ls_number_reflns 2639
_refine_ls_number_restraints 0
_refine_ls_restrained_S_all 0.876
_refine_ls_R_factor_all 0.0528
_refine_ls_R_factor_gt 0.0405
_refine_ls_shift/su_max 0.000
_refine_ls_shift/su_mean 0.000
_refine_ls_structure_factor_coef Fsqd
_refine_ls_weighting_details 'calc w=1/[\s^2^(Fo^2^)+(0.1000P)^2^+0.2000P] where P=(Fo^2^+2Fc^2^)/3'
_refine_ls_weighting_scheme calc
_refine_ls_wR_factor_gt 0.1109
_refine_ls_wR_factor_ref 0.1209
_reflns_number_gt 2231
_reflns_number_total 2639
_reflns_threshold_expression >2sigma(I)
_cod_data_source_file c4ra00249k2.cif
_cod_data_source_block 5-isopropyl-6-methylisocytosine_cocrystal
_cod_depositor_comments
;
The following automatic conversions were performed:

data item '_symmetry_cell_setting' value 'Monoclinic' was changed to
'monoclinic' in accordance with the
/home/saulius/struct/COD-crude-data/automatic-downloads/DataCite-retrospective/RSC/depositions/lib/dictionaries/cif_core.dic
dictionary named 'cif_core.dic' version 2.4.2 last updated on
2011-04-26.

Automatic conversion script
Id: cif_fix_values 6909 2019-04-08 15:41:33Z antanas 
;
_cod_original_sg_symbol_H-M 'P 21/n'
_cod_database_code 7235463

loop_
_symmetry_equiv_pos_as_xyz
'x, y, z'
'-x+1/2, y+1/2, -z+1/2'
'-x, -y, -z'
'x-1/2, -y-1/2, z-1/2'

loop_
_atom_site_label
_atom_site_type_symbol
_atom_site_fract_x
_atom_site_fract_y
_atom_site_fract_z
_atom_site_U_iso_or_equiv
_atom_site_adp_type
_atom_site_occupancy
_atom_site_symmetry_multiplicity
_atom_site_calc_flag
_atom_site_refinement_flags
C6 C 0.9432(2) 0.8310(5) 0.63869(17) 0.0565(9) Uani 1 1 d .
H1 H 0.8882 0.7268 0.6238 0.068 Uiso 1 1 calc R
C8 C 1.0218(2) 0.6807(6) 0.6329(2) 0.0816(11) Uani 1 1 d .
H2A H 1.0763 0.7788 0.6444 0.122 Uiso 1 1 calc R
H2B H 1.0030 0.6175 0.5815 0.122 Uiso 1 1 calc R
H2C H 1.0357 0.5509 0.6693 0.122 Uiso 1 1 calc R
C7 C 0.9178(3) 1.0372(6) 0.58086(18) 0.0854(12) Uani 1 1 d .
H3A H 0.9707 1.1412 0.5923 0.128 Uiso 1 1 calc R
H3B H 0.8666 1.1258 0.5844 0.128 Uiso 1 1 calc R
H3C H 0.9002 0.9744 0.5294 0.128 Uiso 1 1 calc R
O1 O 1.10139(14) 1.1335(3) 0.73520(11) 0.0543(7) Uani 1 1 d .
C5 C 0.8253(2) 0.6855(7) 0.7271(2) 0.0854(12) Uani 1 1 d .
H4A H 0.7779 0.7487 0.6810 0.128 Uiso 1 1 calc R
H4B H 0.7992 0.6570 0.7652 0.128 Uiso 1 1 calc R
H4C H 0.8484 0.5375 0.7152 0.128 Uiso 1 1 calc R
C3 C 0.9622(2) 0.9199(5) 0.72033(16) 0.0471(8) Uani 1 1 d .
C1 C 0.9785(2) 1.1232(5) 0.85828(18) 0.0478(9) Uani 1 1 d .
N1 N 0.98675(17) 1.2401(5) 0.92251(15) 0.0716(9) Uani 1 1 d .
H1A H 0.9487 1.2104 0.9448 0.086 Uiso 1 1 calc R
H1B H 1.0301 1.3453 0.9418 0.086 Uiso 1 1 calc R
O2 O 0.11942(16) 0.6292(3) 0.98888(12) 0.0645(7) Uani 1 1 d .
N6 N 0.24629(17) 0.4921(4) 0.81055(14) 0.0573(8) Uani 1 1 d .
H2D H 0.2127 0.3650 0.7960 0.069 Uiso 1 1 calc R
H2E H 0.2842 0.5309 0.7890 0.069 Uiso 1 1 calc R
N5 N 0.17911(17) 0.5588(4) 0.89763(14) 0.0481(7) Uani 1 1 d .
N4 N 0.22034(18) 0.9010(5) 0.97687(16) 0.0504(8) Uani 1 1 d .
C9 C 0.1711(2) 0.6908(5) 0.95469(17) 0.0464(8) Uani 1 1 d .
C11 C 0.2939(2) 0.8370(6) 0.89038(18) 0.0525(9) Uani 1 1 d .
H8 H 0.3371 0.8809 0.8695 0.063 Uiso 1 1 calc R
C10 C 0.2396(2) 0.6283(5) 0.86606(17) 0.0440(8) Uani 1 1 d .
C12 C 0.2809(2) 0.9696(6) 0.94462(18) 0.0544(9) Uani 1 1 d .
H9 H 0.3140 1.1118 0.9606 0.065 Uiso 1 1 calc R
N2 N 1.04094(18) 1.1757(5) 0.82605(14) 0.0467(7) Uani 1 1 d .
N3 N 0.91252(17) 0.9610(5) 0.82773(15) 0.0548(8) Uani 1 1 d .
C2 C 1.0384(2) 1.0764(5) 0.75780(17) 0.0447(8) Uani 1 1 d .
C4 C 0.9044(2) 0.8635(5) 0.75838(19) 0.0537(9) Uani 1 1 d .
O3 O 0.19442(17) 0.2043(5) 0.08641(15) 0.0666(7) Uani 1 1 d .
H20 H 0.2096(19) 0.996(5) 1.0118(17) 0.051(10) Uiso 1 1 d .
H21 H 1.085(2) 1.296(5) 0.8496(17) 0.061(10) Uiso 1 1 d .
H22 H 0.169(3) 0.341(7) 0.062(2) 0.112(17) Uiso 1 1 d .
H23 H 0.161(3) 0.161(6) 0.113(2) 0.099(15) Uiso 1 1 d .

loop_
_atom_site_aniso_label
_atom_site_aniso_U_11
_atom_site_aniso_U_22
_atom_site_aniso_U_33
_atom_site_aniso_U_23
_atom_site_aniso_U_13
_atom_site_aniso_U_12
C6 0.050(2) 0.061(2) 0.058(2) -0.0129(18) 0.0210(17) -0.0077(17)
C8 0.084(3) 0.078(2) 0.085(3) -0.0183(19) 0.034(2) 0.016(2)
C7 0.110(3) 0.078(3) 0.057(2) 0.000(2) 0.019(2) 0.020(2)
O1 0.0483(14) 0.0681(14) 0.0625(14) -0.0114(11) 0.0390(12) -0.0078(10)
C5 0.077(3) 0.105(3) 0.086(3) -0.031(2) 0.045(2) -0.046(2)
C3 0.042(2) 0.055(2) 0.050(2) -0.0088(17) 0.0237(18) -0.0017(17)
C1 0.040(2) 0.059(2) 0.050(2) -0.0052(18) 0.0249(19) -0.0057(17)
N1 0.0728(19) 0.094(2) 0.070(2) -0.0311(17) 0.0518(16) -0.0326(16)
O2 0.0774(16) 0.0653(15) 0.0759(16) -0.0139(12) 0.0573(14) -0.0164(11)
N6 0.0639(18) 0.0626(17) 0.0649(18) -0.0113(15) 0.0463(15) -0.0172(13)
N5 0.0536(17) 0.0540(16) 0.0504(16) -0.0069(14) 0.0352(14) -0.0088(13)
N4 0.0594(19) 0.0497(18) 0.0509(17) -0.0036(15) 0.0311(16) -0.0073(15)
C9 0.048(2) 0.049(2) 0.049(2) 0.0002(17) 0.0270(18) -0.0042(17)
C11 0.052(2) 0.062(2) 0.051(2) 0.0011(17) 0.0286(17) -0.0140(18)
C10 0.041(2) 0.051(2) 0.045(2) 0.0035(17) 0.0220(17) -0.0025(16)
C12 0.058(2) 0.054(2) 0.055(2) 0.0044(18) 0.0270(19) -0.0139(17)
N2 0.0412(17) 0.0591(18) 0.0503(18) -0.0114(14) 0.0291(15) -0.0142(14)
N3 0.0496(18) 0.0667(18) 0.0569(18) -0.0106(15) 0.0302(15) -0.0152(15)
C2 0.042(2) 0.0504(19) 0.047(2) -0.0052(17) 0.0237(18) 0.0021(17)
C4 0.047(2) 0.059(2) 0.059(2) -0.0053(18) 0.0252(18) -0.0054(17)
O3 0.0772(18) 0.0663(18) 0.0704(17) -0.0013(13) 0.0440(15) -0.0063(14)

loop_
_atom_type_symbol
_atom_type_description
_atom_type_scat_dispersion_real
_atom_type_scat_dispersion_imag
_atom_type_scat_source
C C 0.0033 0.0016 'International Tables Vol C Tables 4.2.6.8 and 6.1.1.4'
H H 0.0000 0.0000 'International Tables Vol C Tables 4.2.6.8 and 6.1.1.4'
N N 0.0061 0.0033 'International Tables Vol C Tables 4.2.6.8 and 6.1.1.4'
O O 0.0106 0.0060 'International Tables Vol C Tables 4.2.6.8 and 6.1.1.4'

loop_
_geom_angle_atom_site_label_1
_geom_angle_atom_site_label_2
_geom_angle_atom_site_label_3
_geom_angle
C8 C6 C7 111.1(3)
C8 C6 C3 113.6(3)
C7 C6 C3 111.4(3)
C4 C3 C2 117.9(3)
C4 C3 C6 122.1(3)
C2 C3 C6 119.9(3)
N3 C1 N1 121.0(3)
N3 C1 N2 121.5(3)
N1 C1 N2 117.4(3)
C9 N5 C10 119.1(3)
C12 N4 C9 120.5(3)
O2 C9 N5 122.1(3)
O2 C9 N4 118.1(3)
N5 C9 N4 119.8(3)
C12 C11 C10 117.3(3)
N6 C10 N5 117.4(3)
N6 C10 C11 120.7(3)
N5 C10 C11 121.9(3)
C11 C12 N4 121.2(3)
C1 N2 C2 123.8(3)
C1 N3 C4 117.1(2)
O1 C2 N2 117.8(3)
O1 C2 C3 127.0(3)
N2 C2 C3 115.2(3)
N3 C4 C3 124.0(3)
N3 C4 C5 113.1(3)
C3 C4 C5 122.9(3)

loop_
_geom_bond_atom_site_label_1
_geom_bond_atom_site_label_2
_geom_bond_distance
C6 C8 1.518(4)
C6 C7 1.523(4)
C6 C3 1.524(4)
O1 C2 1.248(3)
C5 C4 1.511(4)
C3 C4 1.381(4)
C3 C2 1.418(4)
C1 N3 1.320(4)
C1 N1 1.330(3)
C1 N2 1.357(3)
O2 C9 1.253(3)
N6 C10 1.323(3)
N5 C9 1.343(3)
N5 C10 1.346(3)
N4 C12 1.354(4)
N4 C9 1.373(4)
C11 C12 1.333(4)
C11 C10 1.406(4)
N2 C2 1.380(3)
N3 C4 1.368(4)
